data_7050786
loop_
_publ_author_name
'Vila, Jose M.'
'Castro-Juiz, Samuel'
'Fernandez, Alberto'
'Fernandez, Jesus J.'
'Lopez-Torres, Margarita'
'Suarez, Antonio'
'Vazquez-Garcia, Digna'

_publ_section_title
;
Synthesis and Reactivity of Novel Tetranuclear Cyclometallated
Complexes Derived From [C,N,O] Terdentate Ligands. Crystal Structure of
[Pd{2,3,4-(MeO)3C6HC(H)=N[2-(O)C6H4]}(PPh3)]
;
_journal_name_full 'New Journal of Chemistry'
_journal_paper_doi 10.1039/b110197h
_journal_year 2002
_chemical_formula_sum 'C34 H30 N O4 P Pd'
_chemical_formula_weight 653.96
_space_group_IT_number 15
_symmetry_cell_setting monoclinic
_symmetry_space_group_name_Hall '-C 2yc'
_symmetry_space_group_name_H-M 'C 1 2/c 1'
_cell_angle_alpha 90.00
_cell_angle_beta 103.171(8)
_cell_angle_gamma 90.00
_cell_formula_units_Z 8
_cell_length_a 27.4084(13)
_cell_length_b 12.0132(5)
_cell_length_c 18.3250(9)
_cell_measurement_temperature 293(2)
_cell_volume 5875.0(5)
_diffrn_ambient_temperature 293(2)
_exptl_crystal_density_diffrn 1.479
_cod_original_sg_symbol_H-M 'C 2/c'
_cod_database_code 7050786

loop_
_symmetry_equiv_pos_as_xyz
'x, y, z'
'-x, y, -z+1/2'
'x+1/2, y+1/2, z'
'-x+1/2, y+1/2, -z+1/2'
'-x, -y, -z'
'x, -y, z-1/2'
'-x+1/2, -y+1/2, -z'
'x+1/2, -y+1/2, z-1/2'

loop_
_atom_site_label
_atom_site_type_symbol
_atom_site_fract_x
_atom_site_fract_y
_atom_site_fract_z
_atom_site_U_iso_or_equiv
_atom_site_adp_type
_atom_site_occupancy
_atom_site_symmetry_multiplicity
_atom_site_calc_flag
_atom_site_refinement_flags
_atom_site_disorder_assembly
_atom_site_disorder_group
Pd1 Pd 0.122593(8) 0.019121(19) 0.136067(12) 0.03775(8) Uani 1 1 d . . .
P1 P 0.16908(3) -0.09040(6) 0.07772(4) 0.03666(18) Uani 1 1 d . . .
O1 O 0.11753(10) -0.3680(2) 0.30121(15) 0.0703(7) Uani 1 1 d . . .
O2 O 0.06573(10) -0.2646(2) 0.38791(13) 0.0714(7) Uani 1 1 d . . .
O3 O 0.03941(16) -0.0331(3) 0.35707(19) 0.1178(14) Uani 1 1 d . . .
O4 O 0.12452(9) 0.16444(18) 0.07330(12) 0.0544(6) Uani 1 1 d . . .
N1 N 0.08403(9) 0.1211(2) 0.18950(14) 0.0435(6) Uani 1 1 d . . .
C1 C 0.10873(11) -0.0905(2) 0.21253(16) 0.0414(7) Uani 1 1 d . . .
C3 C 0.10586(12) -0.2581(3) 0.28413(18) 0.0491(8) Uani 1 1 d . . .
C2 C 0.12062(12) -0.2013(3) 0.22638(17) 0.0474(8) Uani 1 1 d . . .
H2 H 0.1387 -0.2387 0.1968 0.057 Uiso 1 1 calc R . .
C4 C 0.07793(13) -0.2067(3) 0.32915(17) 0.0523(8) Uani 1 1 d . . .
C5 C 0.06563(13) -0.0948(3) 0.31741(18) 0.0561(9) Uani 1 1 d . . .
C6 C 0.08096(12) -0.0373(3) 0.25966(18) 0.0483(8) Uani 1 1 d . . .
C7 C 0.06927(13) 0.0790(3) 0.24481(18) 0.0538(8) Uani 1 1 d . . .
H7 H 0.0521 0.1206 0.2737 0.065 Uiso 1 1 calc R . .
C8 C 0.07970(11) 0.2315(3) 0.16202(17) 0.0456(7) Uani 1 1 d . . .
C9 C 0.05778(13) 0.3195(3) 0.1928(2) 0.0568(9) Uani 1 1 d . . .
H9 H 0.0444 0.3078 0.2344 0.068 Uiso 1 1 calc R . .
C10 C 0.05620(15) 0.4233(3) 0.1611(2) 0.0705(11) Uani 1 1 d . . .
H10 H 0.0423 0.4829 0.1817 0.085 Uiso 1 1 calc R . .
C11 C 0.07550(15) 0.4386(3) 0.0980(2) 0.0721(11) Uani 1 1 d . . .
H11 H 0.0734 0.5085 0.0756 0.087 Uiso 1 1 calc R . .
C12 C 0.09764(14) 0.3530(3) 0.0677(2) 0.0628(10) Uani 1 1 d . . .
H12 H 0.1103 0.3659 0.0256 0.075 Uiso 1 1 calc R . .
C13 C 0.10131(12) 0.2464(3) 0.09954(18) 0.0477(8) Uani 1 1 d . . .
C14 C 0.15538(16) -0.4181(3) 0.2711(2) 0.0786(12) Uani 1 1 d . . .
H14A H 0.1597 -0.4942 0.2873 0.118 Uiso 1 1 calc R . .
H14B H 0.1863 -0.3786 0.2881 0.118 Uiso 1 1 calc R . .
H14C H 0.1458 -0.4157 0.2173 0.118 Uiso 1 1 calc R . .
C15 C 0.02474(19) -0.3374(4) 0.3666(3) 0.1028(17) Uani 1 1 d . . .
H15A H 0.0186 -0.3739 0.4102 0.154 Uiso 1 1 calc R . .
H15B H 0.0321 -0.3920 0.3324 0.154 Uiso 1 1 calc R . .
H15C H -0.0044 -0.2959 0.3425 0.154 Uiso 1 1 calc R . .
C16 C 0.02694(18) -0.0567(4) 0.4205(2) 0.0947(15) Uani 1 1 d . . .
H16A H 0.0081 0.0040 0.4344 0.142 Uiso 1 1 calc R . .
H16B H 0.0567 -0.0684 0.4591 0.142 Uiso 1 1 calc R . .
H16C H 0.0069 -0.1230 0.4144 0.142 Uiso 1 1 calc R . .
C17 C 0.21394(11) -0.1805(2) 0.13902(16) 0.0405(7) Uani 1 1 d . . .
C18 C 0.22300(13) -0.2900(3) 0.12143(19) 0.0527(8) Uani 1 1 d . . .
H18 H 0.2048 -0.3212 0.0771 0.063 Uiso 1 1 calc R . .
C19 C 0.25903(15) -0.3533(3) 0.1697(2) 0.0692(11) Uani 1 1 d . . .
H19 H 0.2650 -0.4264 0.1575 0.083 Uiso 1 1 calc R . .
C20 C 0.28568(14) -0.3078(4) 0.2351(2) 0.0728(12) Uani 1 1 d . . .
H20 H 0.3097 -0.3503 0.2673 0.087 Uiso 1 1 calc R . .
C21 C 0.27721(14) -0.1989(4) 0.2538(2) 0.0690(11) Uani 1 1 d . . .
H21 H 0.2958 -0.1681 0.2980 0.083 Uiso 1 1 calc R . .
C22 C 0.24096(12) -0.1363(3) 0.20634(18) 0.0541(8) Uani 1 1 d . . .
H22 H 0.2346 -0.0639 0.2196 0.065 Uiso 1 1 calc R . .
C23 C 0.20801(11) -0.0101(2) 0.02803(16) 0.0404(7) Uani 1 1 d . . .
C24 C 0.25973(13) -0.0164(3) 0.0459(2) 0.0594(9) Uani 1 1 d . . .
H24 H 0.2757 -0.0661 0.0826 0.071 Uiso 1 1 calc R . .
C25 C 0.28799(14) 0.0501(4) 0.0101(2) 0.0770(12) Uani 1 1 d . . .
H25 H 0.3228 0.0450 0.0229 0.092 Uiso 1 1 calc R . .
C26 C 0.26538(16) 0.1238(3) -0.0445(2) 0.0700(11) Uani 1 1 d . . .
H26 H 0.2846 0.1699 -0.0676 0.084 Uiso 1 1 calc R . .
C27 C 0.21369(16) 0.1285(3) -0.0644(2) 0.0665(10) Uani 1 1 d . . .
H27 H 0.1980 0.1758 -0.1027 0.080 Uiso 1 1 calc R . .
C28 C 0.18517(13) 0.0637(3) -0.02802(19) 0.0562(9) Uani 1 1 d . . .
H28 H 0.1504 0.0693 -0.0410 0.067 Uiso 1 1 calc R . .
C29 C 0.13242(11) -0.1824(2) 0.00696(16) 0.0409(7) Uani 1 1 d . . .
C30 C 0.08640(13) -0.2197(3) 0.01529(18) 0.0548(9) Uani 1 1 d . . .
H30 H 0.0741 -0.1958 0.0559 0.066 Uiso 1 1 calc R . .
C31 C 0.05816(15) -0.2932(3) -0.0370(2) 0.0714(11) Uani 1 1 d . . .
H31 H 0.0270 -0.3175 -0.0316 0.086 Uiso 1 1 calc R . .
C32 C 0.07696(16) -0.3289(3) -0.0960(2) 0.0688(11) Uani 1 1 d . . .
H32 H 0.0587 -0.3791 -0.1302 0.083 Uiso 1 1 calc R . .
C33 C 0.12215(15) -0.2917(3) -0.1053(2) 0.0690(11) Uani 1 1 d . . .
H33 H 0.1342 -0.3160 -0.1461 0.083 Uiso 1 1 calc R . .
C34 C 0.15022(13) -0.2178(3) -0.05447(18) 0.0554(9) Uani 1 1 d . . .
H34 H 0.1808 -0.1920 -0.0614 0.066 Uiso 1 1 calc R . .

loop_
_atom_site_aniso_label
_atom_site_aniso_U_11
_atom_site_aniso_U_22
_atom_site_aniso_U_33
_atom_site_aniso_U_23
_atom_site_aniso_U_13
_atom_site_aniso_U_12
Pd1 0.03732(13) 0.04091(13) 0.03717(12) -0.00050(10) 0.01298(9) 0.00225(11)
P1 0.0358(4) 0.0411(4) 0.0346(4) -0.0008(3) 0.0111(3) 0.0020(3)
O1 0.0826(19) 0.0549(16) 0.0817(18) 0.0164(13) 0.0360(15) -0.0004(13)
O2 0.0881(19) 0.0801(18) 0.0519(14) 0.0099(13) 0.0285(14) -0.0197(15)
O3 0.184(4) 0.103(2) 0.104(2) 0.0288(19) 0.111(3) 0.047(2)
O4 0.0670(16) 0.0485(13) 0.0551(14) 0.0096(10) 0.0296(12) 0.0131(11)
N1 0.0397(15) 0.0478(15) 0.0437(14) -0.0033(12) 0.0108(12) 0.0042(12)
C1 0.0409(17) 0.0449(18) 0.0400(15) -0.0006(13) 0.0127(13) -0.0036(13)
C3 0.0501(19) 0.0466(19) 0.0522(19) 0.0042(15) 0.0149(16) -0.0072(15)
C2 0.0488(19) 0.050(2) 0.0478(18) -0.0018(15) 0.0197(15) -0.0033(15)
C4 0.053(2) 0.066(2) 0.0401(17) 0.0076(16) 0.0140(16) -0.0122(17)
C5 0.058(2) 0.069(2) 0.0484(19) 0.0026(17) 0.0277(17) 0.0009(18)
C6 0.0488(19) 0.055(2) 0.0450(17) 0.0032(15) 0.0186(15) 0.0021(15)
C7 0.057(2) 0.061(2) 0.0500(19) -0.0039(17) 0.0248(17) 0.0092(17)
C8 0.0379(17) 0.0485(19) 0.0481(18) -0.0029(14) 0.0053(14) 0.0063(14)
C9 0.052(2) 0.060(2) 0.059(2) -0.0059(17) 0.0139(17) 0.0126(17)
C10 0.073(3) 0.052(2) 0.082(3) -0.009(2) 0.009(2) 0.021(2)
C11 0.076(3) 0.047(2) 0.088(3) 0.008(2) 0.009(2) 0.008(2)
C12 0.064(2) 0.056(2) 0.069(2) 0.0115(18) 0.017(2) 0.0057(19)
C13 0.0421(18) 0.0486(19) 0.0505(18) 0.0052(15) 0.0067(15) 0.0053(15)
C14 0.082(3) 0.057(2) 0.102(3) 0.022(2) 0.031(3) 0.014(2)
C15 0.127(4) 0.110(4) 0.083(3) -0.003(3) 0.050(3) -0.060(3)
C16 0.100(4) 0.134(4) 0.063(3) 0.005(3) 0.045(3) 0.025(3)
C17 0.0351(16) 0.0487(18) 0.0394(16) 0.0033(13) 0.0119(13) 0.0026(13)
C18 0.057(2) 0.051(2) 0.0504(19) 0.0023(16) 0.0139(17) 0.0061(16)
C19 0.071(3) 0.058(2) 0.082(3) 0.018(2) 0.027(2) 0.023(2)
C20 0.047(2) 0.091(3) 0.078(3) 0.040(2) 0.009(2) 0.017(2)
C21 0.051(2) 0.100(3) 0.050(2) 0.012(2) -0.0005(18) -0.007(2)
C22 0.051(2) 0.064(2) 0.0456(18) 0.0029(16) 0.0094(16) 0.0022(17)
C23 0.0418(17) 0.0430(17) 0.0398(15) -0.0027(13) 0.0164(13) -0.0003(13)
C24 0.047(2) 0.075(2) 0.057(2) 0.0169(18) 0.0125(17) -0.0025(18)
C25 0.042(2) 0.107(3) 0.084(3) 0.019(3) 0.019(2) -0.015(2)
C26 0.079(3) 0.071(3) 0.067(2) 0.006(2) 0.034(2) -0.017(2)
C27 0.081(3) 0.062(2) 0.061(2) 0.0214(18) 0.027(2) 0.008(2)
C28 0.049(2) 0.065(2) 0.056(2) 0.0131(18) 0.0163(17) 0.0076(17)
C29 0.0396(17) 0.0441(17) 0.0379(16) 0.0006(13) 0.0064(13) 0.0017(13)
C30 0.053(2) 0.068(2) 0.0447(18) -0.0017(16) 0.0146(16) -0.0139(17)
C31 0.063(2) 0.086(3) 0.062(2) 0.000(2) 0.008(2) -0.035(2)
C32 0.082(3) 0.068(3) 0.050(2) -0.0111(18) 0.002(2) -0.019(2)
C33 0.071(3) 0.081(3) 0.052(2) -0.023(2) 0.010(2) 0.006(2)
C34 0.0449(19) 0.071(2) 0.052(2) -0.0131(17) 0.0143(16) -0.0021(17)

loop_
_geom_bond_atom_site_label_1
_geom_bond_atom_site_label_2
_geom_bond_distance
_geom_bond_site_symmetry_2
_geom_bond_publ_flag
Pd1 N1 2.012(2) . ?
Pd1 C1 2.021(3) . ?
Pd1 O4 2.098(2) . ?
Pd1 P1 2.2624(8) . ?
P1 C17 1.821(3) . ?
P1 C29 1.822(3) . ?
P1 C23 1.828(3) . ?
O1 C3 1.377(4) . ?
O1 C14 1.416(5) . ?
O2 C4 1.385(4) . ?
O2 C15 1.407(5) . ?
O3 C16 1.316(5) . ?
O3 C5 1.354(4) . ?
O4 C13 1.321(4) . ?
N1 C7 1.278(4) . ?
N1 C8 1.414(4) . ?
C1 C2 1.381(4) . ?
C1 C6 1.426(4) . ?
C3 C4 1.391(5) . ?
C3 C2 1.395(4) . ?
C4 C5 1.391(5) . ?
C5 C6 1.406(4) . ?
C6 C7 1.446(5) . ?
C8 C9 1.396(4) . ?
C8 C13 1.415(4) . ?
C9 C10 1.372(5) . ?
C10 C11 1.390(6) . ?
C11 C12 1.373(5) . ?
C12 C13 1.401(5) . ?
C17 C18 1.390(4) . ?
C17 C22 1.391(4) . ?
C18 C19 1.392(5) . ?
C19 C20 1.368(5) . ?
C20 C21 1.384(6) . ?
C21 C22 1.384(5) . ?
C23 C24 1.382(4) . ?
C23 C28 1.393(4) . ?
C24 C25 1.379(5) . ?
C25 C26 1.372(5) . ?
C26 C27 1.381(5) . ?
C27 C28 1.377(5) . ?
C29 C30 1.379(4) . ?
C29 C34 1.391(4) . ?
C30 C31 1.399(5) . ?
C31 C32 1.369(5) . ?
C32 C33 1.364(5) . ?
C33 C34 1.386(5) . ?
